data_2224543
loop_
_publ_author_name
'Takano, Kentaro'
'Takahashi, Masayuki'
'Fukushima, Takaaki'
'Shibahara, Takashi'

_publ_section_title
;
 1-[(2-Methyl-8-quinolyl)aminomethylene]naphthalen-2(1<i>H</i>)-one
;
_journal_coeditor_code ZS2016
_journal_issue 12
_journal_name_full 'Acta Crystallographica Section E'
_journal_page_first o3127
_journal_paper_doi 10.1107/S1600536809048296
_journal_volume 65
_journal_year 2009
_chemical_formula_iupac 'C21 H16 N2 O'
_chemical_formula_moiety 'C21 H16 N2 O'
_chemical_formula_sum 'C21 H16 N2 O'
_chemical_formula_weight 312.37
_chemical_name_systematic
;
1-[(2-Methyl-8-quinolyl)aminomethylene]naphthalen-2(1<i>H</i>)-one
;
_space_group_IT_number 14
_symmetry_cell_setting monoclinic
_symmetry_space_group_name_Hall '-P 2ybc'
_symmetry_space_group_name_H-M 'P 1 21/c 1'
_cell_angle_alpha 90.00
_cell_angle_beta 117.111(7)
_cell_angle_gamma 90.00
_cell_formula_units_Z 4
_cell_length_a 10.6300(19)
_cell_length_b 15.0760(17)
_cell_length_c 10.9853(17)
_cell_measurement_reflns_used 4690
_cell_measurement_temperature 93.1
_cell_measurement_theta_max 30.0
_cell_measurement_theta_min 5.5
_cell_volume 1567.0(4)
_computing_cell_refinement '<i>CrystalClear</i> (Rigaku, 1999)'
_computing_data_collection '<i>CrystalClear</i> (Rigaku, 1999)'
_computing_data_reduction '<i>CrystalStructure</i> (Rigaku, 2007)'
_computing_molecular_graphics '<i>CrystalStructure</i> (Rigaku, 2007)'
_computing_publication_material '<i>CrystalStructure</i> (Rigaku, 2007)'
_computing_structure_refinement 'SHELXL97 (Sheldrick, 2008)'
_computing_structure_solution '<i>SIR97</i> (Altomare <i>et al.</i>, 1999)'
_diffrn_ambient_temperature 93
_diffrn_detector_area_resol_mean 7.31
_diffrn_measured_fraction_theta_full 0.977
_diffrn_measured_fraction_theta_max 0.977
_diffrn_measurement_device_type 'Rigaku Mercury'
_diffrn_measurement_method '\w scans'
_diffrn_radiation_type 'Mo K\a'
_diffrn_radiation_wavelength 0.71070
_diffrn_reflns_av_R_equivalents 0.038
_diffrn_reflns_limit_h_max 14
_diffrn_reflns_limit_h_min -14
_diffrn_reflns_limit_k_max 21
_diffrn_reflns_limit_k_min -21
_diffrn_reflns_limit_l_max 15
_diffrn_reflns_limit_l_min -14
_diffrn_reflns_number 17775
_diffrn_reflns_theta_full 30.03
_diffrn_reflns_theta_max 30.03
_exptl_absorpt_coefficient_mu 0.082
_exptl_absorpt_correction_T_max 0.9745
_exptl_absorpt_correction_T_min 0.9501
_exptl_absorpt_correction_type multi-scan
_exptl_absorpt_process_details '(Jacobson, 1998)'
_exptl_crystal_colour orange
_exptl_crystal_density_diffrn 1.324
_exptl_crystal_density_method 'not measured'
_exptl_crystal_description block
_exptl_crystal_F_000 656.00
_exptl_crystal_size_max 0.63
_exptl_crystal_size_mid 0.56
_exptl_crystal_size_min 0.32
_refine_diff_density_max 0.49
_refine_diff_density_min -0.24
_refine_ls_extinction_method none
_refine_ls_goodness_of_fit_ref 1.010
_refine_ls_hydrogen_treatment refall
_refine_ls_number_parameters 218
_refine_ls_number_reflns 4478
_refine_ls_R_factor_gt 0.0457
_refine_ls_shift/su_max 0.00
_refine_ls_structure_factor_coef Fsqd
_refine_ls_weighting_details 'w = 1/[\s^2^(Fo^2^)+(0.0732P)^2^+0.550P] where P=(Fo^2^+2Fc^2^)/3'
_refine_ls_weighting_scheme calc
_refine_ls_wR_factor_ref 0.1270
_reflns_number_gt 4145
_reflns_number_total 4478
_reflns_threshold_expression F^2^>2.0\s(F^2^)
_cod_data_source_file zs2016.cif
_cod_data_source_block I
_cod_original_sg_symbol_H-M 'P 21/c'
_cod_database_code 2224543
_cod_database_fobs_code 2224543

loop_
_symmetry_equiv_pos_site_id
_symmetry_equiv_pos_as_xyz
1 +X,+Y,+Z
2 -X,1/2+Y,1/2-Z
3 -X,-Y,-Z
4 +X,1/2-Y,1/2+Z

loop_
_atom_site_type_symbol
_atom_site_label
_atom_site_fract_x
_atom_site_fract_y
_atom_site_fract_z
_atom_site_U_iso_or_equiv
_atom_site_adp_type
_atom_site_calc_flag
_atom_site_refinement_flags
_atom_site_occupancy
_atom_site_disorder_assembly
_atom_site_disorder_group
O O(1) 0.43362(8) 0.17528(5) 0.40947(8) 0.02108(16) Uani d . 1.00 . .
N N(1) 0.48710(8) 0.31627(5) 0.56290(8) 0.01363(15) Uani d . 1.00 . .
N N(2) 0.65907(8) 0.36764(5) 0.45922(8) 0.01481(16) Uani d . 1.00 . .
C C(20) 0.65577(9) 0.42019(6) 0.55895(9) 0.01297(16) Uani d . 1.00 . .
C C(13) 0.56130(9) 0.44289(6) 0.72100(9) 0.01487(17) Uani d . 1.00 . .
C C(11) 0.37459(9) 0.29276(6) 0.57781(9) 0.01363(17) Uani d . 1.00 . .
C C(9) 0.15828(9) 0.20542(6) 0.52257(9) 0.01363(17) Uani d . 1.00 . .
C C(12) 0.56770(9) 0.39321(6) 0.61849(9) 0.01290(16) Uani d . 1.00 . .
C C(10) 0.28825(10) 0.22057(6) 0.51161(9) 0.01334(16) Uani d . 1.00 . .
C C(19) 0.73821(10) 0.39284(7) 0.40156(10) 0.01668(18) Uani d . 1.00 . .
C C(16) 0.73327(9) 0.50023(6) 0.60430(9) 0.01425(17) Uani d . 1.00 . .
C C(17) 0.81977(10) 0.52425(6) 0.54213(10) 0.01710(18) Uani d . 1.00 . .
C C(1) 0.32746(10) 0.16209(6) 0.42995(9) 0.01589(17) Uani d . 1.00 . .
C C(18) 0.82189(10) 0.47128(7) 0.44228(10) 0.0181(2) Uani d . 1.00 . .
C C(15) 0.72083(10) 0.55231(6) 0.70543(9) 0.01620(18) Uani d . 1.00 . .
C C(4) 0.07181(10) 0.13199(6) 0.45402(9) 0.01595(18) Uani d . 1.00 . .
C C(8) 0.11163(10) 0.26091(6) 0.59766(9) 0.01582(17) Uani d . 1.00 . .
C C(21) 0.73639(12) 0.33649(8) 0.28814(11) 0.0232(2) Uani d . 1.00 . .
C C(3) 0.11712(11) 0.07211(6) 0.37966(10) 0.0189(2) Uani d . 1.00 . .
C C(6) -0.09818(11) 0.17167(7) 0.53542(11) 0.0218(2) Uani d . 1.00 . .
C C(5) -0.05552(11) 0.11665(7) 0.46091(10) 0.0204(2) Uani d . 1.00 . .
C C(7) -0.01276(11) 0.24398(7) 0.60500(10) 0.0193(2) Uani d . 1.00 . .
C C(14) 0.63655(10) 0.52346(6) 0.76214(9) 0.01640(18) Uani d . 1.00 . .
C C(2) 0.23832(11) 0.08490(6) 0.37008(10) 0.0186(2) Uani d . 1.00 . .
H H(14) 0.6955 0.2786 0.2865 0.031 Uiso c R 1.00 . .
H H(15) 0.6802 0.3620 0.1945 0.031 Uiso c R 1.00 . .
H H(16) 0.8329 0.3246 0.2981 0.030 Uiso c R 1.00 . .
H H(13) 0.8799 0.4859 0.3958 0.022 Uiso c R 1.00 . .
H H(12) 0.8801 0.5794 0.5735 0.021 Uiso c R 1.00 . .
H H(11) 0.7731 0.6110 0.7334 0.019 Uiso c R 1.00 . .
H H(10) 0.6273 0.5617 0.8363 0.020 Uiso c R 1.00 . .
H H(9) 0.5028 0.4223 0.7652 0.019 Uiso c R 1.00 . .
H H(7) 0.3521 0.3307 0.6380 0.017 Uiso c R 1.00 . .
H H(23) 0.2722 0.0414 0.3209 0.024 Uiso c R 1.00 . .
H H(24) 0.0524 0.0214 0.3345 0.023 Uiso c R 1.00 . .
H H(27) -0.1126 0.0658 0.4138 0.026 Uiso c R 1.00 . .
H H(28) -0.1878 0.1601 0.5383 0.027 Uiso c R 1.00 . .
H H(5) -0.0421 0.2858 0.6598 0.025 Uiso c R 1.00 . .
H H(6) 0.1698 0.3124 0.6486 0.020 Uiso c R 1.00 . .
H H(8) 0.5037 0.2828 0.4982 0.019 Uiso c R 1.00 . .

loop_
_atom_site_aniso_label
_atom_site_aniso_U_11
_atom_site_aniso_U_22
_atom_site_aniso_U_33
_atom_site_aniso_U_12
_atom_site_aniso_U_13
_atom_site_aniso_U_23
O(1) 0.0251(3) 0.0216(3) 0.0238(3) -0.0035(2) 0.0176(3) -0.0051(2)
N(1) 0.0156(3) 0.0135(3) 0.0136(3) -0.0013(2) 0.0082(2) -0.0003(2)
N(2) 0.0144(3) 0.0174(3) 0.0131(3) 0.0008(2) 0.0066(2) 0.0003(2)
C(20) 0.0124(3) 0.0146(3) 0.0115(3) 0.0011(2) 0.0051(3) 0.0015(2)
C(13) 0.0140(3) 0.0175(4) 0.0134(3) -0.0002(3) 0.0065(3) -0.0007(3)
C(11) 0.0154(3) 0.0137(3) 0.0127(3) -0.0002(2) 0.0072(3) 0.0008(2)
C(9) 0.0160(3) 0.0140(3) 0.0111(3) -0.0016(3) 0.0064(3) 0.0014(2)
C(12) 0.0127(3) 0.0133(3) 0.0123(3) 0.0000(2) 0.0053(3) 0.0006(2)
C(10) 0.0163(3) 0.0131(3) 0.0121(3) -0.0018(2) 0.0078(3) -0.0001(2)
C(19) 0.0144(3) 0.0226(4) 0.0134(4) 0.0011(3) 0.0066(3) 0.0017(3)
C(16) 0.0129(3) 0.0158(4) 0.0124(3) -0.0006(2) 0.0043(3) 0.0017(2)
C(17) 0.0145(3) 0.0197(4) 0.0158(4) -0.0024(3) 0.0058(3) 0.0033(3)
C(1) 0.0211(4) 0.0154(4) 0.0130(3) -0.0009(3) 0.0094(3) -0.0003(3)
C(18) 0.0150(4) 0.0248(4) 0.0153(4) -0.0012(3) 0.0074(3) 0.0044(3)
C(15) 0.0165(4) 0.0151(4) 0.0142(4) -0.0013(3) 0.0046(3) -0.0001(3)
C(4) 0.0190(4) 0.0164(4) 0.0122(3) -0.0035(3) 0.0070(3) 0.0002(3)
C(8) 0.0176(4) 0.0160(4) 0.0152(4) -0.0017(3) 0.0086(3) -0.0001(3)
C(21) 0.0245(4) 0.0310(5) 0.0188(4) -0.0020(4) 0.0138(3) -0.0039(3)
C(3) 0.0254(4) 0.0166(4) 0.0142(4) -0.0057(3) 0.0086(3) -0.0022(3)
C(6) 0.0182(4) 0.0265(5) 0.0227(4) -0.0041(3) 0.0111(3) 0.0017(3)
C(5) 0.0201(4) 0.0215(4) 0.0192(4) -0.0070(3) 0.0085(3) 0.0001(3)
C(7) 0.0197(4) 0.0217(4) 0.0196(4) 0.0001(3) 0.0115(3) 0.0016(3)
C(14) 0.0163(4) 0.0174(4) 0.0141(4) 0.0003(3) 0.0057(3) -0.0015(3)
C(2) 0.0269(4) 0.0164(4) 0.0148(4) -0.0036(3) 0.0115(3) -0.0036(3)

loop_
_atom_type_symbol
_atom_type_description
_atom_type_scat_dispersion_real
_atom_type_scat_dispersion_imag
_atom_type_scat_source
C C 0.003 0.002
;
International Tables for Crystallography
(1992, Vol. C, Tables 4.2.6.8 and 6.1.1.4)
;
H H 0.000 0.000
;
International Tables for Crystallography
(1992, Vol. C, Table 6.1.1.4)
;
N N 0.006 0.003
;
International Tables for Crystallography
(1992, Vol. C, Tables 4.2.6.8 and 6.1.1.4)
;
O O 0.011 0.006
;
International Tables for Crystallography
(1992, Vol. C, Tables 4.2.6.8 and 6.1.1.4)
;

loop_
_geom_angle_atom_site_label_1
_geom_angle_atom_site_label_2
_geom_angle_atom_site_label_3
_geom_angle_site_symmetry_1
_geom_angle_site_symmetry_2
_geom_angle_site_symmetry_3
_geom_angle
_geom_angle_publ_flag
C(11) N(1) C(12) . . . 124.89(9) no
C(11) N(1) H(8) . . . 115.8 no
C(12) N(1) H(8) . . . 118.6 no
C(20) N(2) C(19) . . . 118.26(8) no
N(2) C(20) C(12) . . . 117.74(8) no
N(2) C(20) C(16) . . . 123.55(10) no
C(12) C(20) C(16) . . . 118.70(9) no
C(12) C(13) C(14) . . . 119.82(10) no
C(12) C(13) H(9) . . . 120.2 no
C(14) C(13) H(9) . . . 120.0 no
N(1) C(11) C(10) . . . 124.03(10) no
N(1) C(11) H(7) . . . 115.9 no
C(10) C(11) H(7) . . . 120.0 no
C(10) C(9) C(4) . . . 119.22(9) no
C(10) C(9) C(8) . . . 123.56(7) no
C(4) C(9) C(8) . . . 117.22(9) no
N(1) C(12) C(20) . . . 115.74(9) no
N(1) C(12) C(13) . . . 123.75(10) no
C(20) C(12) C(13) . . . 120.47(8) no
C(11) C(10) C(9) . . . 120.13(9) no
C(11) C(10) C(1) . . . 119.41(10) no
C(9) C(10) C(1) . . . 120.45(7) no
N(2) C(19) C(18) . . . 122.17(10) no
N(2) C(19) C(21) . . . 117.77(9) no
C(18) C(19) C(21) . . . 120.05(11) no
C(20) C(16) C(17) . . . 116.63(9) no
C(20) C(16) C(15) . . . 120.07(10) no
C(17) C(16) C(15) . . . 123.29(8) no
C(16) C(17) C(18) . . . 119.26(8) no
C(16) C(17) H(12) . . . 119.7 no
C(18) C(17) H(12) . . . 121.0 no
O(1) C(1) C(10) . . . 123.19(8) no
O(1) C(1) C(2) . . . 119.75(10) no
C(10) C(1) C(2) . . . 117.07(10) no
C(19) C(18) C(17) . . . 120.10(11) no
C(19) C(18) H(13) . . . 118.0 no
C(17) C(18) H(13) . . . 121.9 no
C(16) C(15) C(14) . . . 119.59(8) no
C(16) C(15) H(11) . . . 119.1 no
C(14) C(15) H(11) . . . 121.3 no
C(9) C(4) C(3) . . . 119.20(10) no
C(9) C(4) C(5) . . . 120.42(10) no
C(3) C(4) C(5) . . . 120.37(8) no
C(9) C(8) C(7) . . . 121.54(8) no
C(9) C(8) H(6) . . . 119.9 no
C(7) C(8) H(6) . . . 118.6 no
C(19) C(21) H(14) . . . 111.1 no
C(19) C(21) H(15) . . . 114.3 no
C(19) C(21) H(16) . . . 112.8 no
H(14) C(21) H(15) . . . 105.9 no
H(14) C(21) H(16) . . . 105.7 no
H(15) C(21) H(16) . . . 106.5 no
C(4) C(3) C(2) . . . 122.09(8) no
C(4) C(3) H(24) . . . 115.5 no
C(2) C(3) H(24) . . . 122.4 no
C(5) C(6) C(7) . . . 119.01(11) no
C(5) C(6) H(28) . . . 119.9 no
C(7) C(6) H(28) . . . 121.1 no
C(4) C(5) C(6) . . . 121.13(9) no
C(4) C(5) H(27) . . . 119.0 no
C(6) C(5) H(27) . . . 119.9 no
C(8) C(7) C(6) . . . 120.67(11) no
C(8) C(7) H(5) . . . 118.7 no
C(6) C(7) H(5) . . . 120.6 no
C(13) C(14) C(15) . . . 121.26(9) no
C(13) C(14) H(10) . . . 119.1 no
C(15) C(14) H(10) . . . 119.6 no
C(1) C(2) C(3) . . . 121.72(10) no
C(1) C(2) H(23) . . . 116.2 no
C(3) C(2) H(23) . . . 122.1 no

loop_
_geom_bond_atom_site_label_1
_geom_bond_atom_site_label_2
_geom_bond_site_symmetry_1
_geom_bond_site_symmetry_2
_geom_bond_distance
_geom_bond_publ_flag
O(1) C(1) . . 1.2629(15) no
N(1) C(11) . . 1.3272(14) no
N(1) C(12) . . 1.4056(11) no
N(1) H(8) . . 0.951 no
N(2) C(20) . . 1.3653(13) no
N(2) C(19) . . 1.3187(16) no
C(20) C(12) . . 1.4240(16) no
C(20) C(16) . . 1.4174(12) no
C(13) C(12) . . 1.3797(14) no
C(13) C(14) . . 1.4107(12) no
C(13) H(9) . . 0.997 no
C(11) C(10) . . 1.3955(12) no
C(11) H(7) . . 0.982 no
C(9) C(10) . . 1.4584(15) no
C(9) C(4) . . 1.4165(12) no
C(9) C(8) . . 1.4139(15) no
C(10) C(1) . . 1.4479(15) no
C(19) C(18) . . 1.4238(14) no
C(19) C(21) . . 1.5008(17) no
C(16) C(17) . . 1.4196(17) no
C(16) C(15) . . 1.4149(15) no
C(17) C(18) . . 1.3653(16) no
C(17) H(12) . . 1.009 no
C(1) C(2) . . 1.4549(12) no
C(18) H(13) . . 0.988 no
C(15) C(14) . . 1.3743(17) no
C(15) H(11) . . 1.015 no
C(4) C(3) . . 1.4397(16) no
C(4) C(5) . . 1.4088(17) no
C(8) C(7) . . 1.3846(17) no
C(8) H(6) . . 0.991 no
C(21) H(14) . . 0.971 no
C(21) H(15) . . 1.002 no
C(21) H(16) . . 0.997 no
C(3) C(2) . . 1.3534(18) no
C(3) H(24) . . 0.997 no
C(6) C(5) . . 1.3791(18) no
C(6) C(7) . . 1.4016(13) no
C(6) H(28) . . 0.983 no
C(5) H(27) . . 0.969 no
C(7) H(5) . . 1.014 no
C(14) H(10) . . 1.038 no
C(2) H(23) . . 1.015 no

loop_
_geom_contact_atom_site_label_1
_geom_contact_atom_site_label_2
_geom_contact_distance
_geom_contact_site_symmetry_1
_geom_contact_site_symmetry_2
_geom_contact_publ_flag
O(1) C(13) 3.4444(14) . 4_554 ?
O(1) C(11) 3.4375(13) . 4_554 ?
O(1) H(15) 3.084 . 4_555 ?
O(1) H(10) 3.578 . 2_646 ?
O(1) H(9) 2.505 . 4_554 ?
O(1) H(7) 2.701 . 4_554 ?
O(1) H(6) 2.964 . 4_554 ?
N(1) C(16) 3.5486(11) . 3_666 ?
N(1) C(15) 3.4002(10) . 3_666 ?
N(1) C(21) 3.5316(12) . 4_555 ?
N(1) H(14) 2.834 . 4_555 ?
N(1) H(15) 3.289 . 4_555 ?
N(1) H(11) 3.353 . 3_666 ?
N(2) C(14) 3.3939(10) . 3_666 ?
N(2) H(10) 3.454 . 3_666 ?
N(2) H(28) 3.450 . 1_655 ?
N(2) H(5) 3.177 . 1_655 ?
C(20) C(13) 3.5462(11) . 3_666 ?
C(20) C(14) 3.5818(10) . 3_666 ?
C(20) H(27) 3.543 . 4_655 ?
C(20) H(5) 3.523 . 1_655 ?
C(13) O(1) 3.4444(14) . 4_555 ?
C(13) C(20) 3.5462(11) . 3_666 ?
C(13) H(14) 3.574 . 4_555 ?
C(13) H(27) 3.135 . 4_655 ?
C(11) O(1) 3.4375(13) . 4_555 ?
C(11) C(17) 3.3368(12) . 3_666 ?
C(11) H(14) 3.305 . 4_555 ?
C(11) H(12) 3.116 . 3_666 ?
C(11) H(11) 3.371 . 3_666 ?
C(9) C(15) 3.5225(12) . 2_646 ?
C(9) H(12) 3.379 . 3_666 ?
C(9) H(11) 2.822 . 2_646 ?
C(9) H(10) 3.012 . 2_646 ?
C(9) H(5) 3.563 . 4_554 ?
C(12) C(16) 3.4161(10) . 3_666 ?
C(12) C(15) 3.5772(10) . 3_666 ?
C(12) H(14) 3.111 . 4_555 ?
C(12) H(27) 3.523 . 4_655 ?
C(10) H(12) 3.413 . 3_666 ?
C(10) H(11) 3.559 . 2_646 ?
C(10) H(11) 3.538 . 3_666 ?
C(10) H(10) 2.823 . 2_646 ?
C(19) C(7) 3.4127(13) . 1_655 ?
C(19) H(23) 3.279 . 2_655 ?
C(19) H(5) 3.173 . 1_655 ?
C(16) N(1) 3.5486(11) . 3_666 ?
C(16) C(12) 3.4161(10) . 3_666 ?
C(16) H(7) 3.494 . 3_666 ?
C(16) H(24) 3.192 . 4_655 ?
C(16) H(27) 3.187 . 4_655 ?
C(17) C(11) 3.3368(12) . 3_666 ?
C(17) H(13) 2.949 . 3_766 ?
C(17) H(7) 2.957 . 3_666 ?
C(17) H(24) 3.108 . 4_655 ?
C(17) H(6) 3.268 . 3_666 ?
C(1) C(8) 3.5076(11) . 4_554 ?
C(1) H(15) 3.564 . 4_555 ?
C(1) H(10) 2.827 . 2_646 ?
C(1) H(9) 3.382 . 4_554 ?
C(1) H(7) 3.336 . 4_554 ?
C(1) H(6) 2.791 . 4_554 ?
C(18) C(18) 3.5100(14) . 3_766 ?
C(18) H(13) 2.914 . 3_766 ?
C(18) H(12) 3.339 . 3_766 ?
C(18) H(9) 3.537 . 3_666 ?
C(18) H(7) 3.410 . 3_666 ?
C(18) H(23) 2.800 . 2_655 ?
C(18) H(5) 3.532 . 1_655 ?
C(18) H(6) 3.424 . 3_666 ?
C(15) N(1) 3.4002(10) . 3_666 ?
C(15) C(9) 3.5225(12) . 2_656 ?
C(15) C(12) 3.5772(10) . 3_666 ?
C(15) C(4) 3.5751(11) . 2_656 ?
C(15) H(24) 3.333 . 4_655 ?
C(15) H(27) 2.802 . 4_655 ?
C(15) H(8) 3.466 . 3_666 ?
C(4) C(15) 3.5751(11) . 2_646 ?
C(4) H(11) 3.074 . 2_646 ?
C(4) H(10) 3.154 . 2_646 ?
C(4) H(27) 3.257 . 3_556 ?
C(4) H(5) 3.144 . 4_554 ?
C(8) C(1) 3.5076(11) . 4_555 ?
C(8) C(2) 3.5355(13) . 4_555 ?
C(8) H(16) 3.413 . 1_455 ?
C(8) H(12) 3.081 . 3_666 ?
C(8) H(11) 2.825 . 2_646 ?
C(21) N(1) 3.5316(12) . 4_554 ?
C(21) C(6) 3.5060(14) . 1_655 ?
C(21) C(7) 3.5654(13) . 1_655 ?
C(21) H(23) 3.299 . 2_655 ?
C(21) H(28) 3.194 . 4_654 ?
C(21) H(8) 3.510 . 4_554 ?
C(3) C(5) 3.5552(15) . 3_556 ?
C(3) H(13) 3.307 . 2_645 ?
C(3) H(10) 3.069 . 2_646 ?
C(3) H(27) 3.094 . 3_556 ?
C(3) H(5) 3.092 . 4_554 ?
C(3) H(6) 3.329 . 4_554 ?
C(6) C(21) 3.5060(14) . 1_455 ?
C(6) H(14) 3.070 . 1_455 ?
C(6) H(15) 3.552 . 4_455 ?
C(6) H(16) 3.303 . 1_455 ?
C(6) H(16) 3.285 . 4_455 ?
C(6) H(11) 3.351 . 2_646 ?
C(6) H(24) 3.180 . 3_556 ?
C(5) C(3) 3.5552(15) . 3_556 ?
C(5) H(14) 3.467 . 1_455 ?
C(5) H(16) 3.536 . 1_455 ?
C(5) H(11) 3.333 . 2_646 ?
C(5) H(24) 3.052 . 3_556 ?
C(5) H(27) 3.226 . 3_556 ?
C(7) C(19) 3.4127(13) . 1_455 ?
C(7) C(21) 3.5654(13) . 1_455 ?
C(7) H(14) 3.499 . 1_455 ?
C(7) H(16) 3.240 . 1_455 ?
C(7) H(16) 3.381 . 4_455 ?
C(7) H(11) 3.089 . 2_646 ?
C(14) N(2) 3.3939(10) . 3_666 ?
C(14) C(20) 3.5818(10) . 3_666 ?
C(14) H(27) 2.765 . 4_655 ?
C(2) C(8) 3.5355(13) . 4_554 ?
C(2) H(13) 2.999 . 2_645 ?
C(2) H(10) 2.893 . 2_646 ?
C(2) H(9) 3.492 . 4_554 ?
C(2) H(7) 3.520 . 4_554 ?
C(2) H(5) 3.427 . 4_554 ?
C(2) H(6) 2.689 . 4_554 ?
H(14) N(1) 2.834 . 4_554 ?
H(14) C(13) 3.574 . 4_554 ?
H(14) C(11) 3.305 . 4_554 ?
H(14) C(12) 3.111 . 4_554 ?
H(14) C(6) 3.070 . 1_655 ?
H(14) C(5) 3.467 . 1_655 ?
H(14) C(7) 3.499 . 1_655 ?
H(14) H(28) 3.042 . 1_655 ?
H(14) H(28) 3.593 . 4_654 ?
H(14) H(8) 3.027 . 4_554 ?
H(15) O(1) 3.084 . 4_554 ?
H(15) N(1) 3.289 . 4_554 ?
H(15) C(1) 3.564 . 4_554 ?
H(15) C(6) 3.552 . 4_654 ?
H(15) H(10) 3.333 . 3_666 ?
H(15) H(23) 2.771 . 2_655 ?
H(15) H(28) 2.687 . 4_654 ?
H(15) H(8) 3.042 . 4_554 ?
H(16) C(8) 3.413 . 1_655 ?
H(16) C(6) 3.303 . 1_655 ?
H(16) C(6) 3.285 . 4_654 ?
H(16) C(5) 3.536 . 1_655 ?
H(16) C(7) 3.240 . 1_655 ?
H(16) C(7) 3.381 . 4_654 ?
H(16) H(12) 3.078 . 3_766 ?
H(16) H(23) 3.507 . 2_655 ?
H(16) H(28) 2.770 . 4_654 ?
H(16) H(5) 2.947 . 4_654 ?
H(13) C(17) 2.949 . 3_766 ?
H(13) C(18) 2.914 . 3_766 ?
H(13) C(3) 3.307 . 2_655 ?
H(13) C(2) 2.999 . 2_655 ?
H(13) H(13) 2.573 . 3_766 ?
H(13) H(12) 2.609 . 3_766 ?
H(13) H(23) 2.339 . 2_655 ?
H(13) H(24) 2.977 . 2_655 ?
H(13) H(6) 3.088 . 3_666 ?
H(12) C(11) 3.116 . 3_666 ?
H(12) C(9) 3.379 . 3_666 ?
H(12) C(10) 3.413 . 3_666 ?
H(12) C(18) 3.339 . 3_766 ?
H(12) C(8) 3.081 . 3_666 ?
H(12) H(16) 3.078 . 3_766 ?
H(12) H(13) 2.609 . 3_766 ?
H(12) H(7) 2.847 . 3_666 ?
H(12) H(24) 3.016 . 4_655 ?
H(12) H(6) 2.778 . 3_666 ?
H(11) N(1) 3.353 . 3_666 ?
H(11) C(11) 3.371 . 3_666 ?
H(11) C(9) 2.822 . 2_656 ?
H(11) C(10) 3.559 . 2_656 ?
H(11) C(10) 3.538 . 3_666 ?
H(11) C(4) 3.074 . 2_656 ?
H(11) C(8) 2.825 . 2_656 ?
H(11) C(6) 3.351 . 2_656 ?
H(11) C(5) 3.333 . 2_656 ?
H(11) C(7) 3.089 . 2_656 ?
H(11) H(24) 3.319 . 4_655 ?
H(11) H(27) 3.211 . 4_655 ?
H(11) H(6) 3.248 . 2_656 ?
H(11) H(8) 3.297 . 3_666 ?
H(10) O(1) 3.578 . 2_656 ?
H(10) N(2) 3.454 . 3_666 ?
H(10) C(9) 3.012 . 2_656 ?
H(10) C(10) 2.823 . 2_656 ?
H(10) C(1) 2.827 . 2_656 ?
H(10) C(4) 3.154 . 2_656 ?
H(10) C(3) 3.069 . 2_656 ?
H(10) C(2) 2.893 . 2_656 ?
H(10) H(15) 3.333 . 3_666 ?
H(10) H(23) 3.428 . 2_656 ?
H(10) H(27) 3.149 . 4_655 ?
H(9) O(1) 2.505 . 4_555 ?
H(9) C(1) 3.382 . 4_555 ?
H(9) C(18) 3.537 . 3_666 ?
H(9) C(2) 3.492 . 4_555 ?
H(9) H(23) 2.837 . 4_555 ?
H(9) H(28) 3.517 . 4_655 ?
H(7) O(1) 2.701 . 4_555 ?
H(7) C(16) 3.494 . 3_666 ?
H(7) C(17) 2.957 . 3_666 ?
H(7) C(1) 3.336 . 4_555 ?
H(7) C(18) 3.410 . 3_666 ?
H(7) C(2) 3.520 . 4_555 ?
H(7) H(12) 2.847 . 3_666 ?
H(7) H(23) 3.168 . 4_555 ?
H(23) C(19) 3.279 . 2_645 ?
H(23) C(18) 2.800 . 2_645 ?
H(23) C(21) 3.299 . 2_645 ?
H(23) H(15) 2.771 . 2_645 ?
H(23) H(16) 3.507 . 2_645 ?
H(23) H(13) 2.339 . 2_645 ?
H(23) H(10) 3.428 . 2_646 ?
H(23) H(9) 2.837 . 4_554 ?
H(23) H(7) 3.168 . 4_554 ?
H(23) H(6) 2.784 . 4_554 ?
H(24) C(16) 3.192 . 4_454 ?
H(24) C(17) 3.108 . 4_454 ?
H(24) C(15) 3.333 . 4_454 ?
H(24) C(6) 3.180 . 3_556 ?
H(24) C(5) 3.052 . 3_556 ?
H(24) H(13) 2.977 . 2_645 ?
H(24) H(12) 3.016 . 4_454 ?
H(24) H(11) 3.319 . 4_454 ?
H(24) H(27) 2.858 . 3_556 ?
H(24) H(28) 3.111 . 3_556 ?
H(24) H(5) 3.375 . 4_554 ?
H(27) C(20) 3.543 . 4_454 ?
H(27) C(13) 3.135 . 4_454 ?
H(27) C(12) 3.523 . 4_454 ?
H(27) C(16) 3.187 . 4_454 ?
H(27) C(15) 2.802 . 4_454 ?
H(27) C(4) 3.257 . 3_556 ?
H(27) C(3) 3.094 . 3_556 ?
H(27) C(5) 3.226 . 3_556 ?
H(27) C(14) 2.765 . 4_454 ?
H(27) H(11) 3.211 . 4_454 ?
H(27) H(10) 3.149 . 4_454 ?
H(27) H(24) 2.858 . 3_556 ?
H(27) H(27) 3.019 . 3_556 ?
H(28) N(2) 3.450 . 1_455 ?
H(28) C(21) 3.194 . 4_455 ?
H(28) H(14) 3.042 . 1_455 ?
H(28) H(14) 3.593 . 4_455 ?
H(28) H(15) 2.687 . 4_455 ?
H(28) H(16) 2.770 . 4_455 ?
H(28) H(9) 3.517 . 4_454 ?
H(28) H(24) 3.111 . 3_556 ?
H(5) N(2) 3.177 . 1_455 ?
H(5) C(20) 3.523 . 1_455 ?
H(5) C(9) 3.563 . 4_555 ?
H(5) C(19) 3.173 . 1_455 ?
H(5) C(18) 3.532 . 1_455 ?
H(5) C(4) 3.144 . 4_555 ?
H(5) C(3) 3.092 . 4_555 ?
H(5) C(2) 3.427 . 4_555 ?
H(5) H(16) 2.947 . 4_455 ?
H(5) H(24) 3.375 . 4_555 ?
H(6) O(1) 2.964 . 4_555 ?
H(6) C(17) 3.268 . 3_666 ?
H(6) C(1) 2.791 . 4_555 ?
H(6) C(18) 3.424 . 3_666 ?
H(6) C(3) 3.329 . 4_555 ?
H(6) C(2) 2.689 . 4_555 ?
H(6) H(13) 3.088 . 3_666 ?
H(6) H(12) 2.778 . 3_666 ?
H(6) H(11) 3.248 . 2_646 ?
H(6) H(23) 2.784 . 4_555 ?
H(8) C(15) 3.466 . 3_666 ?
H(8) C(21) 3.510 . 4_555 ?
H(8) H(14) 3.027 . 4_555 ?
H(8) H(15) 3.042 . 4_555 ?
H(8) H(11) 3.297 . 3_666 ?

loop_
_geom_hbond_atom_site_label_D
_geom_hbond_atom_site_label_H
_geom_hbond_atom_site_label_A
_geom_hbond_site_symmetry_D
_geom_hbond_site_symmetry_H
_geom_hbond_site_symmetry_A
_geom_hbond_distance_DH
_geom_hbond_distance_HA
_geom_hbond_distance_DA
_geom_hbond_angle_DHA
_geom_hbond_publ_flag
N1 H8 O1 . . . 0.951 1.863 2.6094(11) 133.3 y
N1 H8 N2 . . . 0.951 2.278 2.6714(14) 103.9 y

loop_
_geom_torsion_atom_site_label_1
_geom_torsion_atom_site_label_2
_geom_torsion_atom_site_label_3
_geom_torsion_atom_site_label_4
_geom_torsion_site_symmetry_1
_geom_torsion_site_symmetry_2
_geom_torsion_site_symmetry_3
_geom_torsion_site_symmetry_4
_geom_torsion
_geom_torsion_publ_flag
C(11) N(1) C(12) C(20) . . . . -161.97(7) ?
C(11) N(1) C(12) C(13) . . . . 15.91(12) ?
C(12) N(1) C(11) C(10) . . . . 173.84(7) ?
C(20) N(2) C(19) C(18) . . . . 1.52(12) ?
C(20) N(2) C(19) C(21) . . . . -177.56(7) ?
C(19) N(2) C(20) C(12) . . . . 178.75(7) ?
C(19) N(2) C(20) C(16) . . . . -0.26(11) ?
N(2) C(20) C(12) N(1) . . . . -2.91(10) ?
N(2) C(20) C(12) C(13) . . . . 179.13(7) ?
N(2) C(20) C(16) C(17) . . . . -1.12(11) ?
N(2) C(20) C(16) C(15) . . . . 178.12(7) ?
C(12) C(20) C(16) C(17) . . . . 179.88(7) ?
C(12) C(20) C(16) C(15) . . . . -0.89(11) ?
C(16) C(20) C(12) N(1) . . . . 176.15(6) ?
C(16) C(20) C(12) C(13) . . . . -1.80(11) ?
C(12) C(13) C(14) C(15) . . . . -2.37(11) ?
C(14) C(13) C(12) N(1) . . . . -174.36(7) ?
C(14) C(13) C(12) C(20) . . . . 3.42(11) ?
N(1) C(11) C(10) C(9) . . . . -173.35(7) ?
N(1) C(11) C(10) C(1) . . . . 5.42(12) ?
C(10) C(9) C(4) C(3) . . . . 2.44(12) ?
C(10) C(9) C(4) C(5) . . . . -178.90(8) ?
C(4) C(9) C(10) C(11) . . . . 179.70(7) ?
C(4) C(9) C(10) C(1) . . . . 0.94(12) ?
C(10) C(9) C(8) C(7) . . . . 179.89(8) ?
C(8) C(9) C(10) C(11) . . . . 0.32(12) ?
C(8) C(9) C(10) C(1) . . . . -178.44(7) ?
C(4) C(9) C(8) C(7) . . . . 0.50(12) ?
C(8) C(9) C(4) C(3) . . . . -178.14(7) ?
C(8) C(9) C(4) C(5) . . . . 0.52(12) ?
C(11) C(10) C(1) O(1) . . . . -3.56(12) ?
C(11) C(10) C(1) C(2) . . . . 176.36(7) ?
C(9) C(10) C(1) O(1) . . . . 175.20(8) ?
C(9) C(10) C(1) C(2) . . . . -4.88(11) ?
N(2) C(19) C(18) C(17) . . . . -1.38(13) ?
C(21) C(19) C(18) C(17) . . . . 177.69(8) ?
C(20) C(16) C(17) C(18) . . . . 1.24(11) ?
C(20) C(16) C(15) C(14) . . . . 1.93(11) ?
C(17) C(16) C(15) C(14) . . . . -178.89(7) ?
C(15) C(16) C(17) C(18) . . . . -177.97(7) ?
C(16) C(17) C(18) C(19) . . . . -0.10(12) ?
O(1) C(1) C(2) C(3) . . . . -174.35(8) ?
C(10) C(1) C(2) C(3) . . . . 5.73(12) ?
C(16) C(15) C(14) C(13) . . . . -0.32(12) ?
C(9) C(4) C(3) C(2) . . . . -1.72(13) ?
C(9) C(4) C(5) C(6) . . . . -0.81(13) ?
C(3) C(4) C(5) C(6) . . . . 177.83(8) ?
C(5) C(4) C(3) C(2) . . . . 179.62(8) ?
C(9) C(8) C(7) C(6) . . . . -1.25(13) ?
C(4) C(3) C(2) C(1) . . . . -2.51(13) ?
C(5) C(6) C(7) C(8) . . . . 0.94(14) ?
C(7) C(6) C(5) C(4) . . . . 0.08(14) ?

loop_
_cod_related_entry_id
_cod_related_entry_database
_cod_related_entry_code
1 ChemSpider 30655963
